data_7245275
loop_
_publ_author_name
'Kim, Gyeongwoo'
'Kim, Gyeongmin'
'Kim, Dongwon'
'Jung, Ok-Sang'

_publ_section_title
;
 Subtle metal(II) effects of 2D coordination networks on SCSC guest
 exchange
;
_journal_name_full CrystEngComm
_journal_paper_doi 10.1039/D2CE00837H
_journal_year 2022
_chemical_formula_sum 'C54 H57 Co N5 O21'
_chemical_formula_weight 1170.97
_space_group_crystal_system monoclinic
_space_group_IT_number 14
_space_group_name_Hall '-P 2yn'
_space_group_name_H-M_alt 'P 1 21/n 1'
_atom_sites_solution_hydrogens geom
_atom_sites_solution_primary dual
_audit_creation_method SHELXL-2019/2
_audit_update_record
;
2022-06-15 deposited with the CCDC.	2022-08-05 downloaded from the CCDC.
;
_cell_angle_alpha 90
_cell_angle_beta 115.30(3)
_cell_angle_gamma 90
_cell_formula_units_Z 4
_cell_length_a 20.952(4)
_cell_length_b 12.383(3)
_cell_length_c 23.012(5)
_cell_measurement_reflns_used 82705
_cell_measurement_temperature 293(2)
_cell_measurement_theta_max 33.417
_cell_measurement_theta_min 0.435
_cell_volume 5398(2)
_computing_cell_refinement 'HKL3000sm (Otwinowski & Minor, 1997)'
_computing_data_collection 'PAL BL2D-SMDC Program (Shin et. al, 2016)'
_computing_data_reduction 'HKL3000sm (Otwinowski & Minor, 1997)'
_computing_structure_refinement SHELXL
_computing_structure_solution 'SHELXT 2018/2 (Sheldrick, 2018)'
_diffrn_ambient_temperature 293(2)
_diffrn_measured_fraction_theta_full 0.997
_diffrn_measured_fraction_theta_max 0.849
_diffrn_measurement_device_type 'Rayonix MX225HS CCD area detector'
_diffrn_measurement_method 'omega scan'
_diffrn_radiation_type synchrotron
_diffrn_radiation_wavelength 0.760
_diffrn_reflns_av_R_equivalents 0.0658
_diffrn_reflns_av_unetI/netI 0.0588
_diffrn_reflns_Laue_measured_fraction_full 0.997
_diffrn_reflns_Laue_measured_fraction_max 0.849
_diffrn_reflns_limit_h_max 29
_diffrn_reflns_limit_h_min -29
_diffrn_reflns_limit_k_max 17
_diffrn_reflns_limit_k_min -17
_diffrn_reflns_limit_l_max 32
_diffrn_reflns_limit_l_min -31
_diffrn_reflns_number 47857
_diffrn_reflns_point_group_measured_fraction_full 0.997
_diffrn_reflns_point_group_measured_fraction_max 0.849
_diffrn_reflns_theta_full 27.129
_diffrn_reflns_theta_max 33.378
_diffrn_reflns_theta_min 1.178
_diffrn_source 'PLSII 2D bending magnet'
_exptl_absorpt_coefficient_mu 0.479
_exptl_absorpt_correction_T_max 1.000
_exptl_absorpt_correction_T_min 0.930
_exptl_absorpt_correction_type empirical
_exptl_absorpt_process_details 'HKL3000sm Scalepack(Otwinowski et.al,2003)'
_exptl_crystal_colour 'pale purple'
_exptl_crystal_density_diffrn 1.441
_exptl_crystal_description block
_exptl_crystal_F_000 2444
_exptl_crystal_size_max 0.150
_exptl_crystal_size_mid 0.060
_exptl_crystal_size_min 0.040
_refine_diff_density_max 1.446
_refine_diff_density_min -0.843
_refine_diff_density_rms 0.114
_refine_ls_extinction_method none
_refine_ls_goodness_of_fit_ref 1.160
_refine_ls_hydrogen_treatment constr
_refine_ls_matrix_type full
_refine_ls_number_parameters 814
_refine_ls_number_reflns 14551
_refine_ls_number_restraints 1457
_refine_ls_restrained_S_all 1.254
_refine_ls_R_factor_all 0.1446
_refine_ls_R_factor_gt 0.1024
_refine_ls_shift/su_max 0.001
_refine_ls_shift/su_mean 0.000
_refine_ls_structure_factor_coef Fsqd
_refine_ls_weighting_details 'w=1/[\s^2^(Fo^2^)+(0.2000P)^2^] where P=(Fo^2^+2Fc^2^)/3'
_refine_ls_weighting_scheme calc
_refine_ls_wR_factor_gt 0.3113
_refine_ls_wR_factor_ref 0.3424
_reflns_Friedel_coverage 0.000
_reflns_number_gt 8054
_reflns_number_total 14551
_reflns_threshold_expression 'I > 2\s(I)'
_cod_data_source_file d2ce00837h2.cif
_cod_data_source_block CoNO3_dioxane_exchange
_cod_original_sg_symbol_H-M 'P 21/n'
_cod_database_code 7245275
_shelx_shelxl_version_number 2019/2
_shelx_space_group_comment
;
The symmetry employed for this shelxl refinement is uniquely defined
by the following loop, which should always be used as a source of
symmetry information in preference to the above space-group names.
They are only intended as comments.
;
_shelx_estimated_absorpt_t_min 0.932
_shelx_estimated_absorpt_t_max 0.981

loop_
_space_group_symop_operation_xyz
'x, y, z'
'-x+1/2, y+1/2, -z+1/2'
'-x, -y, -z'
'x-1/2, -y-1/2, z-1/2'

loop_
_atom_site_label
_atom_site_type_symbol
_atom_site_fract_x
_atom_site_fract_y
_atom_site_fract_z
_atom_site_U_iso_or_equiv
_atom_site_adp_type
_atom_site_occupancy
_atom_site_site_symmetry_order
_atom_site_calc_flag
_atom_site_refinement_flags_posn
_atom_site_refinement_flags_adp
_atom_site_refinement_flags_occupancy
_atom_site_disorder_assembly
_atom_site_disorder_group
C1 C 0.3692(2) 0.6747(3) 0.64431(19) 0.0548(9) Uani 1 1 d . U . . .
O1A O 0.4011(4) 0.2787(7) 0.6803(4) 0.208(3) Uani 1 1 d . U . . .
O1B O 0.7013(7) 1.0956(10) 0.7469(5) 0.259(4) Uani 1 1 d . U . . .
O1C O 0.2587(4) 0.8274(7) 0.7218(4) 0.196(3) Uani 1 1 d . U . . .
O1D O 0.5031(11) 0.496(2) 0.5586(12) 0.244(4) Uani 0.443(7) 1 d D U P A -1
O2D O 0.6410(11) 0.585(2) 0.6147(12) 0.240(4) Uani 0.443(7) 1 d D U P A -1
C1D C 0.5086(15) 0.609(2) 0.5735(18) 0.242(5) Uani 0.443(7) 1 d D U P A -1
H1DA H 0.477592 0.626517 0.593681 0.290 Uiso 0.443(7) 1 calc R U P A -1
H1DB H 0.492932 0.650433 0.533936 0.290 Uiso 0.443(7) 1 calc R U P A -1
C2D C 0.5834(15) 0.642(3) 0.6180(17) 0.236(5) Uani 0.443(7) 1 d D U P A -1
H2DA H 0.588714 0.718153 0.609986 0.284 Uiso 0.443(7) 1 calc R U P A -1
H2DB H 0.588404 0.637069 0.661746 0.284 Uiso 0.443(7) 1 calc R U P A -1
C3D C 0.6224(15) 0.482(2) 0.5830(17) 0.240(5) Uani 0.443(7) 1 d D U P A -1
H3DA H 0.663802 0.436409 0.600220 0.289 Uiso 0.443(7) 1 calc R U P A -1
H3DB H 0.610344 0.493324 0.537733 0.289 Uiso 0.443(7) 1 calc R U P A -1
C4D C 0.5619(16) 0.423(2) 0.5883(17) 0.238(5) Uani 0.443(7) 1 d D U P A -1
H4DA H 0.552673 0.354351 0.565478 0.286 Uiso 0.443(7) 1 calc R U P A -1
H4DB H 0.571777 0.409191 0.632900 0.286 Uiso 0.443(7) 1 calc R U P A -1
O3D O 0.5653(12) 0.5245(18) 0.5344(9) 0.242(4) Uani 0.557(7) 1 d D U P A -2
O4D O 0.5331(11) 0.5561(17) 0.6407(9) 0.240(4) Uani 0.557(7) 1 d D U P A -2
C5D C 0.5826(19) 0.6234(18) 0.5701(12) 0.239(4) Uani 0.557(7) 1 d D U P A -2
H5DA H 0.551529 0.678329 0.542206 0.287 Uiso 0.557(7) 1 calc R U P A -2
H5DB H 0.630074 0.642392 0.576482 0.287 Uiso 0.557(7) 1 calc R U P A -2
C6D C 0.5804(16) 0.635(2) 0.6342(12) 0.235(5) Uani 0.557(7) 1 d D U P A -2
H6DA H 0.627414 0.625472 0.668366 0.282 Uiso 0.557(7) 1 calc R U P A -2
H6DB H 0.564440 0.707318 0.638084 0.282 Uiso 0.557(7) 1 calc R U P A -2
C7D C 0.5747(16) 0.447(2) 0.6427(11) 0.245(5) Uani 0.557(7) 1 d D U P A -2
H7DA H 0.625166 0.454170 0.668281 0.295 Uiso 0.557(7) 1 calc R U P A -2
H7DB H 0.557196 0.386210 0.658540 0.295 Uiso 0.557(7) 1 calc R U P A -2
C8D C 0.5563(17) 0.4356(19) 0.5717(11) 0.242(5) Uani 0.557(7) 1 d D U P A -2
H8DA H 0.583540 0.375393 0.567413 0.290 Uiso 0.557(7) 1 calc R U P A -2
H8DB H 0.507051 0.414269 0.550715 0.290 Uiso 0.557(7) 1 calc R U P A -2
O1E O 0.5171(9) 0.9979(17) 0.9465(6) 0.198(5) Uani 0.476(10) 1 d D U P B 3
C1E C 0.5672(16) 1.010(3) 1.0229(17) 0.183(5) Uani 0.476(10) 1 d . U P B 3
H1E1 H 0.580778 0.938301 1.041120 0.219 Uiso 0.476(10) 1 calc R U P B 3
H1E2 H 0.609950 1.047751 1.028367 0.219 Uiso 0.476(10) 1 calc R U P B 3
C2E C 0.5414(11) 1.055(2) 1.0516(14) 0.178(5) Uani 0.476(10) 1 d . U P B 3
H2E1 H 0.526461 1.126219 1.032552 0.213 Uiso 0.476(10) 1 calc R U P B 3
H2E2 H 0.576784 1.066046 1.095313 0.213 Uiso 0.476(10) 1 calc R U P B 3
O2E O 0.5367(9) 0.9413(14) 1.0557(10) 0.193(5) Uani 0.524(10) 1 d . U P B 4
C3E C 0.5654(14) 0.955(2) 1.0074(15) 0.181(5) Uani 0.524(10) 1 d . U P B 4
H3EA H 0.549229 0.897103 0.975994 0.218 Uiso 0.524(10) 1 calc R U P B 4
H3EB H 0.616633 0.954227 1.028088 0.218 Uiso 0.524(10) 1 calc R U P B 4
C4E C 0.5352(12) 1.076(2) 0.9717(15) 0.183(5) Uani 0.524(10) 1 d . U P B 4
H4EA H 0.548659 1.133855 1.002951 0.220 Uiso 0.524(10) 1 calc R U P B 4
H4EB H 0.552211 1.091545 0.939500 0.220 Uiso 0.524(10) 1 calc R U P B 4
C1A C 0.4595(6) 0.3426(10) 0.7156(7) 0.209(4) Uani 1 1 d D U . . .
H1A1 H 0.451450 0.381666 0.748453 0.251 Uiso 1 1 calc R U . . .
H1A2 H 0.466492 0.394955 0.687542 0.251 Uiso 1 1 calc R U . . .
C1B C 0.7559(9) 1.1194(14) 0.7189(7) 0.220(4) Uani 1 1 d . U . . .
H1B1 H 0.801958 1.127868 0.754633 0.264 Uiso 1 1 calc R U . . .
H1B2 H 0.758183 1.056495 0.694765 0.264 Uiso 1 1 calc R U . . .
C1C C 0.3154(3) 0.8151(5) 0.7764(3) 0.0894(15) Uani 1 1 d D U . . .
H1C1 H 0.346879 0.765192 0.769070 0.107 Uiso 1 1 calc R U . . .
H1C2 H 0.301081 0.781496 0.807044 0.107 Uiso 1 1 calc R U . . .
C23 C 0.57495(18) 0.9848(3) 0.58875(16) 0.0441(7) Uani 1 1 d . U . . .
C24 C 0.6121(2) 0.8873(3) 0.6031(2) 0.0541(9) Uani 1 1 d . U . . .
H24 H 0.596287 0.829981 0.619596 0.065 Uiso 1 1 calc R U . . .
C25 C 0.6710(2) 0.8754(3) 0.5931(2) 0.0590(9) Uani 1 1 d . U . . .
H25 H 0.695492 0.810355 0.604477 0.071 Uiso 1 1 calc R U . . .
C26 C 0.66252(19) 1.0475(3) 0.55454(19) 0.0504(8) Uani 1 1 d . U . . .
H26 H 0.680123 1.102338 0.537894 0.060 Uiso 1 1 calc R U . . .
C27 C 0.4599(2) 0.6408(3) 0.82213(19) 0.0553(9) Uani 1 1 d . U . . .
C28 C 0.5080(2) 0.6825(3) 0.93248(19) 0.0523(8) Uani 1 1 d . U . . .
C29 C 0.5782(2) 0.6806(4) 0.9740(2) 0.0610(10) Uani 1 1 d . U . . .
H29 H 0.611951 0.696925 0.959143 0.073 Uiso 1 1 calc R U . . .
C30 C 0.5991(2) 0.6542(4) 1.0382(2) 0.0654(11) Uani 1 1 d . U . . .
H30 H 0.646885 0.652829 1.065935 0.078 Uiso 1 1 calc R U . . .
C31 C 0.5511(2) 0.6306(4) 1.0611(2) 0.0598(10) Uani 1 1 d . U . . .
H31 H 0.566145 0.613659 1.104314 0.072 Uiso 1 1 calc R U . . .
C32 C 0.47882(19) 0.6315(3) 1.01990(19) 0.0510(8) Uani 1 1 d . U . . .
C33 C 0.4558(2) 0.6596(3) 0.95433(18) 0.0495(8) Uani 1 1 d . U . . .
C34 C 0.3835(2) 0.6599(4) 0.9190(2) 0.0608(10) Uani 1 1 d D U . . .
H34 H 0.366390 0.678183 0.875774 0.073 Uiso 1 1 calc R U . . .
C35 C 0.3368(2) 0.6367(3) 0.9409(2) 0.0553(9) Uani 1 1 d . U . . .
H35 H 0.288952 0.641139 0.913595 0.066 Uiso 1 1 calc R U . . .
C36 C 0.4266(2) 0.6044(3) 1.04111(19) 0.0523(8) Uani 1 1 d . U . . .
H36 H 0.441542 0.584156 1.083847 0.063 Uiso 1 1 calc R U . . .
C2 C 0.40923(19) 0.7543(3) 0.63332(18) 0.0499(8) Uani 1 1 d . U . . .
H2 H 0.399148 0.775420 0.591511 0.060 Uiso 1 1 calc R U . . .
O2A O 0.5145(5) 0.2098(8) 0.7929(4) 0.205(3) Uani 1 1 d . U . . .
O2B O 0.7424(6) 1.2832(11) 0.7113(6) 0.261(4) Uani 1 1 d D U . . .
O2C O 0.3119(4) 0.9892(7) 0.8097(4) 0.194(3) Uani 1 1 d . U . . .
N2 N 0.69593(16) 0.9545(3) 0.56728(17) 0.0527(7) Uani 1 1 d . U . . .
C2A C 0.5239(6) 0.2734(10) 0.7466(7) 0.214(4) Uani 1 1 d D U . . .
H2A1 H 0.529435 0.227873 0.714725 0.257 Uiso 1 1 calc R U . . .
H2A2 H 0.565745 0.318093 0.766744 0.257 Uiso 1 1 calc R U . . .
C2B C 0.7429(8) 1.2123(13) 0.6780(6) 0.203(3) Uani 1 1 d . U . . .
H2B1 H 0.780145 1.221799 0.664019 0.243 Uiso 1 1 calc R U . . .
H2B2 H 0.697974 1.206366 0.640578 0.243 Uiso 1 1 calc R U . . .
C2C C 0.3539(5) 0.9098(7) 0.8048(5) 0.157(3) Uani 1 1 d D U . . .
H2C1 H 0.389946 0.892529 0.847332 0.188 Uiso 1 1 calc R U . . .
H2C2 H 0.377442 0.935473 0.779180 0.188 Uiso 1 1 calc R U . . .
O3 O 0.48043(13) 0.9190(2) 0.61263(11) 0.0491(6) Uani 1 1 d . U . . .
N3 N 0.35772(16) 0.6059(3) 1.00391(16) 0.0520(7) Uani 1 1 d . U . . .
C3A C 0.4571(6) 0.1456(11) 0.7605(7) 0.203(4) Uani 1 1 d . U . . .
H3AA H 0.449502 0.098362 0.790557 0.243 Uiso 1 1 calc R U . . .
H3AB H 0.465720 0.100850 0.729951 0.243 Uiso 1 1 calc R U . . .
C3B C 0.6897(8) 1.2936(12) 0.7366(7) 0.234(4) Uani 1 1 d D U . . .
H3B1 H 0.693453 1.362536 0.757901 0.281 Uiso 1 1 calc R U . . .
H3B2 H 0.642164 1.285242 0.703056 0.281 Uiso 1 1 calc R U . . .
C3C C 0.2551(5) 1.0134(7) 0.7525(5) 0.150(3) Uani 1 1 d D U . . .
H3C1 H 0.272176 1.048245 0.724065 0.179 Uiso 1 1 calc R U . . .
H3C2 H 0.224818 1.064392 0.760775 0.179 Uiso 1 1 calc R U . . .
O4 O 0.55309(17) 0.9403(3) 0.71745(14) 0.0697(9) Uani 1 1 d . U . . .
C3 C 0.46485(17) 0.8028(3) 0.68529(16) 0.0469(8) Uani 1 1 d . U . . .
N4 N 0.1366(2) -0.0244(4) 0.3578(3) 0.0798(11) Uani 1 1 d . U . . .
O7 O 0.14565(17) 0.0792(3) 0.36285(16) 0.0688(8) Uani 1 1 d . U . . .
O8 O 0.0976(2) -0.0659(4) 0.3082(3) 0.130(2) Uani 1 1 d . U . . .
O9 O 0.1727(2) -0.0752(3) 0.4096(2) 0.0884(11) Uani 1 1 d . U . . .
C4A C 0.3920(7) 0.2138(12) 0.7252(7) 0.213(4) Uani 1 1 d . U . . .
H4AA H 0.351320 0.167282 0.703668 0.255 Uiso 1 1 calc R U . . .
H4AB H 0.383216 0.258486 0.755610 0.255 Uiso 1 1 calc R U . . .
C4B C 0.7089(8) 1.2044(12) 0.7822(6) 0.211(4) Uani 1 1 d D U . . .
H4B1 H 0.678546 1.204588 0.804347 0.253 Uiso 1 1 calc R U . . .
H4B2 H 0.757245 1.213360 0.813999 0.253 Uiso 1 1 calc R U . . .
C4C C 0.2140(5) 0.9202(8) 0.7204(6) 0.187(4) Uani 1 1 d D U . . .
H4CA H 0.183769 0.938582 0.676116 0.225 Uiso 1 1 calc R U . . .
H4CB H 0.183900 0.899931 0.741067 0.225 Uiso 1 1 calc R U . . .
O5 O 0.48897(14) 0.7159(2) 0.86929(12) 0.0549(6) Uani 1 1 d . U . . .
C4 C 0.48012(18) 0.7691(3) 0.74752(17) 0.0490(8) Uani 1 1 d . U . . .
H4 H 0.515629 0.803135 0.782413 0.059 Uiso 1 1 calc R U . . .
N5 N 0.2999(3) -0.0294(4) 0.5796(3) 0.0815(12) Uani 1 1 d . U . . .
O6 O 0.4482(2) 0.5482(3) 0.83215(16) 0.0746(9) Uani 1 1 d . U . . .
C5 C 0.4419(2) 0.6840(3) 0.75758(18) 0.0522(8) Uani 1 1 d . U . . .
C6 C 0.3855(2) 0.6400(3) 0.7063(2) 0.0564(9) Uani 1 1 d . U . . .
H6 H 0.358195 0.586816 0.713254 0.068 Uiso 1 1 calc R U . . .
C7 C 0.3070(2) 0.6272(4) 0.5902(2) 0.0629(10) Uani 1 1 d . U . . .
C8 C 0.2589(2) 0.5859(3) 0.4807(2) 0.0541(9) Uani 1 1 d . U . . .
C9 C 0.2150(2) 0.6487(4) 0.4327(2) 0.0661(11) Uani 1 1 d . U . . .
H9 H 0.219651 0.723398 0.436062 0.079 Uiso 1 1 calc R U . . .
O10 O 0.30040(18) 0.0630(3) 0.55511(18) 0.0731(9) Uani 1 1 d . U . . .
C10 C 0.1622(3) 0.6023(4) 0.3774(3) 0.0769(13) Uani 1 1 d . U . . .
H10 H 0.133229 0.646002 0.343557 0.092 Uiso 1 1 calc R U . . .
O11 O 0.2646(3) -0.1018(4) 0.5477(3) 0.1190(16) Uani 1 1 d . U . . .
Co1 Co 0.22071(3) 0.07665(4) 0.46156(3) 0.0507(2) Uani 1 1 d . . . . .
O1 O 0.31342(14) 0.6332(2) 0.53426(13) 0.0568(6) Uani 1 1 d . U . . .
C11 C 0.1534(2) 0.4924(4) 0.3734(2) 0.0699(12) Uani 1 1 d . U . . .
H11 H 0.117134 0.461841 0.337568 0.084 Uiso 1 1 calc R U . . .
O12 O 0.3407(3) -0.0385(4) 0.6377(2) 0.1275(18) Uani 1 1 d . U . . .
C12 C 0.1988(2) 0.4263(3) 0.42317(19) 0.0536(9) Uani 1 1 d . U . . .
C13 C 0.25390(19) 0.4720(3) 0.47824(18) 0.0519(8) Uani 1 1 d . U . . .
C14 C 0.3001(2) 0.4014(3) 0.5254(2) 0.0601(10) Uani 1 1 d . U . . .
H14 H 0.336999 0.428797 0.562004 0.072 Uiso 1 1 calc R U . . .
C15 C 0.2905(2) 0.2930(3) 0.5173(2) 0.0622(10) Uani 1 1 d . U . . .
H15 H 0.322109 0.247751 0.548687 0.075 Uiso 1 1 calc R U . . .
C16 C 0.1931(2) 0.3121(3) 0.4212(2) 0.0569(9) Uani 1 1 d . U . . .
H16 H 0.155862 0.281292 0.386294 0.068 Uiso 1 1 calc R U . . .
C17 C 0.50437(19) 0.8937(3) 0.67592(17) 0.0491(8) Uani 1 1 d . U . . .
C18 C 0.51265(17) 1.0061(3) 0.59543(16) 0.0448(7) Uani 1 1 d . U . . .
C19 C 0.4799(2) 1.1024(3) 0.5815(2) 0.0553(9) Uani 1 1 d . U . . .
H19 H 0.438686 1.113157 0.586607 0.066 Uiso 1 1 calc R U . . .
C20 C 0.5084(2) 1.1868(3) 0.5590(2) 0.0600(10) Uani 1 1 d . U . . .
H20 H 0.486327 1.253949 0.550176 0.072 Uiso 1 1 calc R U . . .
C21 C 0.5676(2) 1.1711(3) 0.5502(2) 0.0548(9) Uani 1 1 d . U . . .
H21 H 0.585775 1.227108 0.534857 0.066 Uiso 1 1 calc R U . . .
C22 C 0.60185(18) 1.0699(3) 0.56432(17) 0.0444(7) Uani 1 1 d . U . . .
N1 N 0.23661(16) 0.2471(2) 0.46522(15) 0.0489(7) Uani 1 1 d . U . . .
O2 O 0.2567(2) 0.5894(3) 0.59485(17) 0.0911(12) Uani 1 1 d . U . . .

loop_
_atom_site_aniso_label
_atom_site_aniso_U_11
_atom_site_aniso_U_22
_atom_site_aniso_U_33
_atom_site_aniso_U_23
_atom_site_aniso_U_13
_atom_site_aniso_U_12
C1 0.0537(19) 0.054(2) 0.0528(19) 0.0013(16) 0.0190(16) -0.0099(16)
O1A 0.164(5) 0.178(6) 0.178(6) 0.025(5) -0.025(5) 0.010(5)
O1B 0.302(7) 0.286(8) 0.212(7) -0.044(6) 0.131(6) -0.024(7)
O1C 0.163(5) 0.177(5) 0.181(5) -0.019(4) 0.009(4) 0.053(4)
O1D 0.245(6) 0.238(6) 0.250(6) 0.005(4) 0.107(4) 0.005(4)
O2D 0.247(6) 0.236(6) 0.242(6) 0.010(5) 0.109(5) -0.007(5)
C1D 0.245(6) 0.238(6) 0.243(6) 0.006(5) 0.106(5) 0.000(5)
C2D 0.243(6) 0.231(6) 0.240(6) 0.005(5) 0.108(5) -0.002(5)
C3D 0.243(6) 0.236(6) 0.245(6) 0.005(5) 0.107(5) -0.003(5)
C4D 0.244(6) 0.234(6) 0.243(6) 0.007(5) 0.111(5) -0.006(5)
O3D 0.246(6) 0.235(6) 0.249(5) 0.009(4) 0.107(4) -0.006(4)
O4D 0.242(6) 0.236(6) 0.247(6) 0.008(4) 0.108(4) 0.005(4)
C5D 0.243(6) 0.236(6) 0.241(6) 0.006(4) 0.108(4) -0.002(4)
C6D 0.244(6) 0.229(6) 0.237(6) 0.005(5) 0.107(5) -0.002(5)
C7D 0.250(6) 0.234(6) 0.249(6) 0.012(5) 0.103(5) -0.004(5)
C8D 0.245(6) 0.236(6) 0.247(6) 0.005(5) 0.109(5) -0.005(5)
O1E 0.144(8) 0.180(10) 0.233(10) -0.052(9) 0.044(7) 0.000(8)
C1E 0.121(7) 0.169(10) 0.226(10) -0.052(9) 0.043(7) -0.004(8)
C2E 0.118(7) 0.160(10) 0.221(10) -0.060(9) 0.040(7) -0.010(8)
O2E 0.126(7) 0.178(10) 0.231(10) -0.039(9) 0.035(7) 0.009(7)
C3E 0.122(7) 0.166(10) 0.225(10) -0.053(9) 0.045(7) 0.002(8)
C4E 0.128(7) 0.162(10) 0.227(10) -0.062(9) 0.045(7) 0.000(8)
C1A 0.190(7) 0.167(7) 0.181(7) 0.022(6) -0.005(6) -0.020(6)
C1B 0.285(8) 0.257(8) 0.178(7) -0.033(6) 0.157(6) -0.009(7)
C1C 0.091(3) 0.084(3) 0.088(3) 0.005(3) 0.033(3) 0.020(3)
C23 0.0456(16) 0.0435(17) 0.0430(16) 0.0020(13) 0.0185(14) -0.0018(13)
C24 0.0532(19) 0.0465(18) 0.068(2) 0.0126(17) 0.0310(18) -0.0014(16)
C25 0.058(2) 0.0471(19) 0.078(2) 0.0121(18) 0.034(2) 0.0076(17)
C26 0.0496(18) 0.0461(18) 0.062(2) 0.0041(16) 0.0298(17) -0.0034(15)
C27 0.054(2) 0.060(2) 0.0531(19) 0.0079(17) 0.0244(17) -0.0009(17)
C28 0.0537(18) 0.053(2) 0.0518(19) 0.0099(16) 0.0243(16) 0.0026(16)
C29 0.053(2) 0.070(3) 0.062(2) 0.0097(19) 0.0264(18) -0.0006(18)
C30 0.0452(19) 0.084(3) 0.061(2) 0.012(2) 0.0174(18) -0.0003(19)
C31 0.0480(19) 0.074(3) 0.054(2) 0.0116(19) 0.0184(17) 0.0041(18)
C32 0.0464(17) 0.054(2) 0.0535(19) 0.0099(16) 0.0225(16) 0.0043(15)
C33 0.0502(18) 0.0494(19) 0.0487(18) 0.0078(15) 0.0207(15) 0.0024(15)
C34 0.054(2) 0.071(3) 0.053(2) 0.0154(18) 0.0186(18) 0.0096(18)
C35 0.0424(17) 0.062(2) 0.058(2) 0.0135(18) 0.0183(16) 0.0024(16)
C36 0.0475(18) 0.058(2) 0.0533(19) 0.0146(17) 0.0233(16) 0.0045(16)
C2 0.0466(17) 0.052(2) 0.0446(17) 0.0035(15) 0.0137(15) -0.0048(15)
O2A 0.184(5) 0.183(6) 0.163(6) 0.017(5) -0.006(5) -0.014(5)
O2B 0.317(8) 0.278(7) 0.240(7) -0.016(6) 0.168(6) -0.014(7)
O2C 0.171(5) 0.176(5) 0.192(5) -0.021(4) 0.035(4) 0.045(4)
N2 0.0462(15) 0.0495(16) 0.073(2) 0.0005(15) 0.0355(15) -0.0012(13)
C2A 0.190(7) 0.188(8) 0.179(7) 0.016(6) -0.001(6) -0.040(6)
C2B 0.267(6) 0.235(7) 0.174(6) -0.030(5) 0.158(5) -0.024(6)
C2C 0.134(5) 0.139(5) 0.151(5) -0.014(5) 0.016(5) 0.055(4)
O3 0.0434(12) 0.0600(15) 0.0386(12) 0.0063(10) 0.0124(10) -0.0104(11)
N3 0.0450(15) 0.0541(17) 0.0598(18) 0.0124(14) 0.0251(14) 0.0056(13)
C3A 0.164(7) 0.184(7) 0.190(7) 0.037(6) 0.009(6) -0.006(6)
C3B 0.288(8) 0.266(8) 0.210(7) -0.024(6) 0.166(6) -0.005(7)
C3C 0.137(5) 0.112(4) 0.148(5) -0.006(4) 0.011(4) 0.060(4)
O4 0.0669(18) 0.082(2) 0.0442(15) 0.0037(13) 0.0080(14) -0.0323(16)
C3 0.0403(15) 0.0536(19) 0.0420(16) 0.0054(14) 0.0132(14) -0.0036(14)
N4 0.063(2) 0.089(3) 0.099(3) -0.036(2) 0.045(2) -0.020(2)
O7 0.0642(18) 0.069(2) 0.0695(19) -0.0159(15) 0.0249(16) -0.0052(14)
O8 0.088(3) 0.166(4) 0.139(4) -0.104(3) 0.051(3) -0.056(3)
O9 0.088(2) 0.067(2) 0.133(3) -0.013(2) 0.069(3) -0.0157(17)
C4A 0.165(6) 0.186(8) 0.208(8) 0.014(6) 0.003(6) -0.001(6)
C4B 0.265(7) 0.252(7) 0.183(6) -0.034(5) 0.158(5) -0.020(6)
C4C 0.144(6) 0.157(6) 0.188(6) -0.007(5) 0.002(5) 0.057(5)
O5 0.0606(15) 0.0568(15) 0.0467(13) 0.0098(12) 0.0222(12) -0.0015(12)
C4 0.0426(16) 0.0548(19) 0.0439(17) 0.0074(15) 0.0129(14) -0.0011(15)
N5 0.089(3) 0.077(3) 0.101(3) 0.026(2) 0.062(3) 0.033(2)
O6 0.109(3) 0.0535(17) 0.0680(19) 0.0130(14) 0.0440(19) -0.0080(17)
C5 0.0551(19) 0.0519(19) 0.0499(18) 0.0076(15) 0.0226(16) -0.0016(16)
C6 0.061(2) 0.051(2) 0.056(2) 0.0055(16) 0.0244(18) -0.0110(17)
C7 0.063(2) 0.062(2) 0.060(2) -0.0038(19) 0.0217(19) -0.0168(19)
C8 0.0513(19) 0.0462(19) 0.055(2) -0.0029(15) 0.0139(17) -0.0047(15)
C9 0.065(2) 0.051(2) 0.068(2) 0.0077(19) 0.016(2) 0.0060(18)
O10 0.0653(17) 0.077(2) 0.085(2) 0.0279(16) 0.0398(17) 0.0168(15)
C10 0.066(3) 0.064(3) 0.076(3) 0.014(2) 0.007(2) 0.010(2)
O11 0.099(3) 0.107(3) 0.175(5) -0.014(3) 0.081(3) -0.021(3)
Co1 0.0455(3) 0.0442(3) 0.0667(4) -0.0046(2) 0.0280(3) -0.0028(2)
O1 0.0571(15) 0.0532(15) 0.0557(15) -0.0066(12) 0.0198(13) -0.0107(12)
C11 0.061(2) 0.065(3) 0.058(2) 0.001(2) 0.0016(19) 0.001(2)
O12 0.157(4) 0.134(4) 0.096(3) 0.056(3) 0.057(3) 0.078(3)
C12 0.0477(18) 0.0517(19) 0.0506(19) -0.0013(15) 0.0106(16) 0.0036(15)
C13 0.0471(18) 0.0508(19) 0.0505(19) -0.0025(15) 0.0138(16) 0.0001(15)
C14 0.054(2) 0.052(2) 0.055(2) -0.0003(17) 0.0051(18) -0.0015(17)
C15 0.053(2) 0.050(2) 0.061(2) 0.0073(18) 0.0037(18) 0.0001(17)
C16 0.0493(19) 0.052(2) 0.055(2) -0.0071(17) 0.0088(17) -0.0011(16)
C17 0.0452(17) 0.058(2) 0.0407(17) 0.0059(15) 0.0149(15) -0.0032(15)
C18 0.0385(15) 0.0523(18) 0.0402(16) 0.0039(14) 0.0137(13) -0.0048(13)
C19 0.0499(19) 0.060(2) 0.058(2) 0.0041(17) 0.0251(18) 0.0048(16)
C20 0.062(2) 0.048(2) 0.071(2) 0.0120(18) 0.030(2) 0.0109(17)
C21 0.060(2) 0.0450(19) 0.063(2) 0.0080(16) 0.0289(19) 0.0009(16)
C22 0.0456(16) 0.0398(16) 0.0473(17) 0.0021(13) 0.0194(15) -0.0021(13)
N1 0.0438(14) 0.0417(15) 0.0559(17) 0.0001(13) 0.0164(13) -0.0010(12)
O2 0.084(2) 0.122(3) 0.069(2) -0.0210(19) 0.0343(19) -0.054(2)

loop_
_atom_type_symbol
_atom_type_description
_atom_type_scat_dispersion_real
_atom_type_scat_dispersion_imag
_atom_type_scat_source
C C 0.0041 0.0020 'International Tables Vol C Tables 4.2.6.8 and 6.1.1.4'
H H 0.0000 0.0000 'International Tables Vol C Tables 4.2.6.8 and 6.1.1.4'
N N 0.0079 0.0040 'International Tables Vol C Tables 4.2.6.8 and 6.1.1.4'
O O 0.0133 0.0072 'International Tables Vol C Tables 4.2.6.8 and 6.1.1.4'
Co Co 0.3505 1.1058 'International Tables Vol C Tables 4.2.6.8 and 6.1.1.4'

loop_
_geom_angle_atom_site_label_1
_geom_angle_atom_site_label_2
_geom_angle_atom_site_label_3
_geom_angle
_geom_angle_site_symmetry_1
_geom_angle_site_symmetry_3
_geom_angle_publ_flag
C6 C1 C2 120.4(4) . . ?
C6 C1 C7 118.8(4) . . ?
C2 C1 C7 120.8(4) . . ?
C4A O1A C1A 105.2(10) . . ?
C4B O1B C1B 97.1(10) . . ?
C1C O1C C4C 114.6(7) . . ?
C1D O1D C4D 122(3) . . ?
C2D O2D C3D 115(3) . . ?
O1D C1D C2D 112(2) . . ?
O1D C1D H1DA 109.1 . . ?
C2D C1D H1DA 109.1 . . ?
O1D C1D H1DB 109.1 . . ?
C2D C1D H1DB 109.1 . . ?
H1DA C1D H1DB 107.9 . . ?
O2D C2D C1D 119(3) . . ?
O2D C2D H2DA 107.6 . . ?
C1D C2D H2DA 107.6 . . ?
O2D C2D H2DB 107.6 . . ?
C1D C2D H2DB 107.6 . . ?
H2DA C2D H2DB 107.0 . . ?
O2D C3D C4D 117(3) . . ?
O2D C3D H3DA 108.2 . . ?
C4D C3D H3DA 108.2 . . ?
O2D C3D H3DB 108.2 . . ?
C4D C3D H3DB 108.2 . . ?
H3DA C3D H3DB 107.3 . . ?
O1D C4D C3D 103(2) . . ?
O1D C4D H4DA 111.2 . . ?
C3D C4D H4DA 111.2 . . ?
O1D C4D H4DB 111.2 . . ?
C3D C4D H4DB 111.2 . . ?
H4DA C4D H4DB 109.1 . . ?
C5D O3D C8D 112(2) . . ?
C6D O4D C7D 100.8(19) . . ?
O3D C5D C6D 123(2) . . ?
O3D C5D H5DA 106.7 . . ?
C6D C5D H5DA 106.7 . . ?
O3D C5D H5DB 106.7 . . ?
C6D C5D H5DB 106.7 . . ?
H5DA C5D H5DB 106.6 . . ?
O4D C6D C5D 110(2) . . ?
O4D C6D H6DA 109.6 . . ?
C5D C6D H6DA 109.6 . . ?
O4D C6D H6DB 109.6 . . ?
C5D C6D H6DB 109.6 . . ?
H6DA C6D H6DB 108.1 . . ?
C8D C7D O4D 99(2) . . ?
C8D C7D H7DA 111.9 . . ?
O4D C7D H7DA 111.9 . . ?
C8D C7D H7DB 111.9 . . ?
O4D C7D H7DB 111.9 . . ?
H7DA C7D H7DB 109.6 . . ?
O3D C8D C7D 122(2) . . ?
O3D C8D H8DA 106.8 . . ?
C7D C8D H8DA 106.8 . . ?
O3D C8D H8DB 106.8 . . ?
C7D C8D H8DB 106.8 . . ?
H8DA C8D H8DB 106.7 . . ?
C2E O1E C1E 100.3(18) 3_677 . ?
C2E C1E O1E 115(3) . . ?
C2E C1E H1E1 108.6 . . ?
O1E C1E H1E1 108.6 . . ?
C2E C1E H1E2 108.6 . . ?
O1E C1E H1E2 108.6 . . ?
H1E1 C1E H1E2 107.6 . . ?
C1E C2E H2E1 108.7 . . ?
O1E C2E H2E1 108.7 3_677 . ?
C1E C2E H2E2 108.7 . . ?
O1E C2E H2E2 108.7 3_677 . ?
H2E1 C2E H2E2 107.6 . . ?
C4E O2E C3E 113(2) 3_677 . ?
O2E C3E C4E 106.1(19) . . ?
O2E C3E H3EA 110.5 . . ?
C4E C3E H3EA 110.5 . . ?
O2E C3E H3EB 110.5 . . ?
C4E C3E H3EB 110.5 . . ?
H3EA C3E H3EB 108.7 . . ?
O2E C4E C3E 101(2) 3_677 . ?
O2E C4E H4EA 111.5 3_677 . ?
C3E C4E H4EA 111.5 . . ?
O2E C4E H4EB 111.5 3_677 . ?
C3E C4E H4EB 111.5 . . ?
H4EA C4E H4EB 109.3 . . ?
O1A C1A C2A 110.0(10) . . ?
O1A C1A H1A1 109.7 . . ?
C2A C1A H1A1 109.7 . . ?
O1A C1A H1A2 109.7 . . ?
C2A C1A H1A2 109.7 . . ?
H1A1 C1A H1A2 108.2 . . ?
C2B C1B O1B 117.1(13) . . ?
C2B C1B H1B1 108.0 . . ?
O1B C1B H1B1 108.0 . . ?
C2B C1B H1B2 108.0 . . ?
O1B C1B H1B2 108.0 . . ?
H1B1 C1B H1B2 107.3 . . ?
O1C C1C C2C 116.6(7) . . ?
O1C C1C H1C1 108.1 . . ?
C2C C1C H1C1 108.1 . . ?
O1C C1C H1C2 108.1 . . ?
C2C C1C H1C2 108.1 . . ?
H1C1 C1C H1C2 107.3 . . ?
C24 C23 C18 125.9(3) . . ?
C24 C23 C22 117.4(3) . . ?
C18 C23 C22 116.7(3) . . ?
C25 C24 C23 120.6(3) . . ?
C25 C24 H24 119.7 . . ?
C23 C24 H24 119.7 . . ?
C24 C25 N2 122.9(4) . . ?
C24 C25 H25 118.6 . . ?
N2 C25 H25 118.6 . . ?
N2 C26 C22 124.6(3) . . ?
N2 C26 H26 117.7 . . ?
C22 C26 H26 117.7 . . ?
O6 C27 O5 123.5(4) . . ?
O6 C27 C5 123.4(4) . . ?
O5 C27 C5 113.1(3) . . ?
C29 C28 O5 118.4(3) . . ?
C29 C28 C33 120.8(4) . . ?
O5 C28 C33 120.6(3) . . ?
C28 C29 C30 120.2(4) . . ?
C28 C29 H29 119.9 . . ?
C30 C29 H29 119.9 . . ?
C31 C30 C29 121.1(4) . . ?
C31 C30 H30 119.4 . . ?
C29 C30 H30 119.4 . . ?
C30 C31 C32 120.2(4) . . ?
C30 C31 H31 119.9 . . ?
C32 C31 H31 119.9 . . ?
C31 C32 C36 122.4(4) . . ?
C31 C32 C33 119.9(3) . . ?
C36 C32 C33 117.7(3) . . ?
C34 C33 C28 127.7(4) . . ?
C34 C33 C32 114.6(3) . . ?
C28 C33 C32 117.7(3) . . ?
C35 C34 C33 125.9(4) . . ?
C35 C34 H34 117.1 . . ?
C33 C34 H34 117.1 . . ?
C34 C35 N3 120.8(4) . . ?
C34 C35 H35 119.6 . . ?
N3 C35 H35 119.6 . . ?
N3 C36 C32 124.2(4) . . ?
N3 C36 H36 117.9 . . ?
C32 C36 H36 117.9 . . ?
C1 C2 C3 119.8(3) . . ?
C1 C2 H2 120.1 . . ?
C3 C2 H2 120.1 . . ?
C3A O2A C2A 106.7(10) . . ?
C2B O2B C3B 123.3(14) . . ?
C2C O2C C3C 113.9(8) . . ?
C26 N2 C25 117.5(3) . . ?
C26 N2 Co1 120.9(2) . 3_666 ?
C25 N2 Co1 121.3(3) . 3_666 ?
O2A C2A C1A 106.9(12) . . ?
O2A C2A H2A1 110.3 . . ?
C1A C2A H2A1 110.3 . . ?
O2A C2A H2A2 110.3 . . ?
C1A C2A H2A2 110.3 . . ?
H2A1 C2A H2A2 108.6 . . ?
O2B C2B C1B 103.0(12) . . ?
O2B C2B H2B1 111.2 . . ?
C1B C2B H2B1 111.2 . . ?
O2B C2B H2B2 111.2 . . ?
C1B C2B H2B2 111.2 . . ?
H2B1 C2B H2B2 109.1 . . ?
O2C C2C C1C 112.1(8) . . ?
O2C C2C H2C1 109.2 . . ?
C1C C2C H2C1 109.2 . . ?
O2C C2C H2C2 109.2 . . ?
C1C C2C H2C2 109.2 . . ?
H2C1 C2C H2C2 107.9 . . ?
C17 O3 C18 118.3(3) . . ?
C36 N3 C35 116.9(3) . . ?
C36 N3 Co1 123.7(3) . 2_556 ?
C35 N3 Co1 119.2(2) . 2_556 ?
O2A C3A C4A 110.5(11) . . ?
O2A C3A H3AA 109.6 . . ?
C4A C3A H3AA 109.6 . . ?
O2A C3A H3AB 109.6 . . ?
C4A C3A H3AB 109.6 . . ?
H3AA C3A H3AB 108.1 . . ?
C4B C3B O2B 101.4(10) . . ?
C4B C3B H3B1 111.5 . . ?
O2B C3B H3B1 111.5 . . ?
C4B C3B H3B2 111.5 . . ?
O2B C3B H3B2 111.5 . . ?
H3B1 C3B H3B2 109.3 . . ?
O2C C3C C4C 113.4(8) . . ?
O2C C3C H3C1 108.9 . . ?
C4C C3C H3C1 108.9 . . ?
O2C C3C H3C2 108.9 . . ?
C4C C3C H3C2 108.9 . . ?
H3C1 C3C H3C2 107.7 . . ?
C4 C3 C2 119.5(3) . . ?
C4 C3 C17 119.0(3) . . ?
C2 C3 C17 121.3(3) . . ?
O8 N4 O9 124.8(6) . . ?
O8 N4 O7 121.7(6) . . ?
O9 N4 O7 113.5(4) . . ?
N4 O7 Co1 95.4(3) . . ?
N4 O9 Co1 92.1(3) . . ?
O1A C4A C3A 110.1(12) . . ?
O1A C4A H4AA 109.6 . . ?
C3A C4A H4AA 109.6 . . ?
O1A C4A H4AB 109.6 . . ?
C3A C4A H4AB 109.6 . . ?
H4AA C4A H4AB 108.2 . . ?
C3B C4B O1B 110.4(11) . . ?
C3B C4B H4B1 109.6 . . ?
O1B C4B H4B1 109.6 . . ?
C3B C4B H4B2 109.6 . . ?
O1B C4B H4B2 109.6 . . ?
H4B1 C4B H4B2 108.1 . . ?
C3C C4C O1C 112.2(8) . . ?
C3C C4C H4CA 109.2 . . ?
O1C C4C H4CA 109.2 . . ?
C3C C4C H4CB 109.2 . . ?
O1C C4C H4CB 109.2 . . ?
H4CA C4C H4CB 107.9 . . ?
C27 O5 C28 117.4(3) . . ?
C3 C4 C5 119.9(3) . . ?
C3 C4 H4 120.0 . . ?
C5 C4 H4 120.0 . . ?
O11 N5 O12 123.4(6) . . ?
O11 N5 O10 121.5(6) . . ?
O12 N5 O10 115.0(6) . . ?
C6 C5 C4 119.9(3) . . ?
C6 C5 C27 118.5(3) . . ?
C4 C5 C27 121.6(4) . . ?
C5 C6 C1 120.2(4) . . ?
C5 C6 H6 119.9 . . ?
C1 C6 H6 119.9 . . ?
O2 C7 O1 123.8(4) . . ?
O2 C7 C1 124.8(4) . . ?
O1 C7 C1 111.5(3) . . ?
C9 C8 O1 119.7(4) . . ?
C9 C8 C13 122.1(4) . . ?
O1 C8 C13 118.1(3) . . ?
C8 C9 C10 120.4(4) . . ?
C8 C9 H9 119.8 . . ?
C10 C9 H9 119.8 . . ?
N5 O10 Co1 111.9(4) . . ?
C11 C10 C9 119.9(4) . . ?
C11 C10 H10 120.0 . . ?
C9 C10 H10 120.0 . . ?
O10 Co1 N1 89.83(13) . . ?
O10 Co1 N3 91.92(13) . 2_546 ?
N1 Co1 N3 87.09(12) . 2_546 ?
O10 Co1 O7 173.93(12) . . ?
N1 Co1 O7 93.38(12) . . ?
N3 Co1 O7 93.38(13) 2_546 . ?
O10 Co1 N2 84.65(13) . 3_666 ?
N1 Co1 N2 93.20(12) . 3_666 ?
N3 Co1 N2 176.55(13) 2_546 3_666 ?
O7 Co1 N2 90.03(13) . 3_666 ?
O10 Co1 O9 117.59(17) . . ?
N1 Co1 O9 152.23(16) . . ?
N3 Co1 O9 95.74(13) 2_546 . ?
O7 Co1 O9 58.91(16) . . ?
N2 Co1 O9 85.60(13) 3_666 . ?
C7 O1 C8 115.9(3) . . ?
C10 C11 C12 120.0(4) . . ?
C10 C11 H11 120.0 . . ?
C12 C11 H11 120.0 . . ?
C11 C12 C13 120.5(4) . . ?
C11 C12 C16 122.6(4) . . ?
C13 C12 C16 116.9(3) . . ?
C14 C13 C8 125.0(4) . . ?
C14 C13 C12 118.0(4) . . ?
C8 C13 C12 116.9(4) . . ?
C15 C14 C13 119.7(4) . . ?
C15 C14 H14 120.1 . . ?
C13 C14 H14 120.1 . . ?
C14 C15 N1 123.3(4) . . ?
C14 C15 H15 118.4 . . ?
N1 C15 H15 118.4 . . ?
N1 C16 C12 124.6(4) . . ?
N1 C16 H16 117.7 . . ?
C12 C16 H16 117.7 . . ?
O4 C17 O3 122.6(3) . . ?
O4 C17 C3 126.2(3) . . ?
O3 C17 C3 111.2(3) . . ?
C19 C18 C23 122.9(3) . . ?
C19 C18 O3 119.1(3) . . ?
C23 C18 O3 117.7(3) . . ?
C18 C19 C20 119.6(4) . . ?
C18 C19 H19 120.2 . . ?
C20 C19 H19 120.2 . . ?
C21 C20 C19 120.5(4) . . ?
C21 C20 H20 119.7 . . ?
C19 C20 H20 119.7 . . ?
C20 C21 C22 120.1(4) . . ?
C20 C21 H21 120.0 . . ?
C22 C21 H21 120.0 . . ?
C21 C22 C26 122.9(3) . . ?
C21 C22 C23 120.1(3) . . ?
C26 C22 C23 117.0(3) . . ?
C16 N1 C15 117.5(3) . . ?
C16 N1 Co1 122.2(3) . . ?
C15 N1 Co1 120.1(3) . . ?

loop_
_geom_bond_atom_site_label_1
_geom_bond_atom_site_label_2
_geom_bond_distance
_geom_bond_site_symmetry_2
_geom_bond_publ_flag
C1 C6 1.385(6) . ?
C1 C2 1.386(5) . ?
C1 C7 1.486(6) . ?
O1A C4A 1.384(14) . ?
O1A C1A 1.390(13) . ?
O1B C4B 1.546(15) . ?
O1B C1B 1.561(15) . ?
O1C C1C 1.317(8) . ?
O1C C4C 1.475(11) . ?
O1D C1D 1.432(10) . ?
O1D C4D 1.450(10) . ?
O2D C2D 1.429(10) . ?
O2D C3D 1.435(10) . ?
C1D C2D 1.518(10) . ?
C1D H1DA 0.9700 . ?
C1D H1DB 0.9700 . ?
C2D H2DA 0.9700 . ?
C2D H2DB 0.9700 . ?
C3D C4D 1.518(10) . ?
C3D H3DA 0.9700 . ?
C3D H3DB 0.9700 . ?
C4D H4DA 0.9700 . ?
C4D H4DB 0.9700 . ?
O3D C5D 1.432(10) . ?
O3D C8D 1.458(10) . ?
O4D C6D 1.446(10) . ?
O4D C7D 1.60(3) . ?
C5D C6D 1.504(10) . ?
C5D H5DA 0.9700 . ?
C5D H5DB 0.9700 . ?
C6D H6DA 0.9700 . ?
C6D H6DB 0.9700 . ?
C7D C8D 1.514(10) . ?
C7D H7DA 0.9700 . ?
C7D H7DB 0.9700 . ?
C8D H8DA 0.9700 . ?
C8D H8DB 0.9700 . ?
O1E C2E 1.409(10) 3_677 ?
O1E C1E 1.62(4) . ?
C1E C2E 1.16(3) . ?
C1E H1E1 0.9700 . ?
C1E H1E2 0.9700 . ?
C2E H2E1 0.9700 . ?
C2E H2E2 0.9700 . ?
O2E C4E 1.38(3) 3_677 ?
O2E C3E 1.48(3) . ?
C3E C4E 1.69(4) . ?
C3E H3EA 0.9700 . ?
C3E H3EB 0.9700 . ?
C4E H4EA 0.9700 . ?
C4E H4EB 0.9700 . ?
C1A C2A 1.497(9) . ?
C1A H1A1 0.9700 . ?
C1A H1A2 0.9700 . ?
C1B C2B 1.437(18) . ?
C1B H1B1 0.9700 . ?
C1B H1B2 0.9700 . ?
C1C C2C 1.416(8) . ?
C1C H1C1 0.9700 . ?
C1C H1C2 0.9700 . ?
C23 C24 1.398(5) . ?
C23 C18 1.403(5) . ?
C23 C22 1.420(5) . ?
C24 C25 1.357(5) . ?
C24 H24 0.9300 . ?
C25 N2 1.360(5) . ?
C25 H25 0.9300 . ?
C26 N2 1.314(5) . ?
C26 C22 1.410(5) . ?
C26 H26 0.9300 . ?
C27 O6 1.215(5) . ?
C27 O5 1.359(5) . ?
C27 C5 1.469(5) . ?
C28 C29 1.369(6) . ?
C28 O5 1.396(4) . ?
C28 C33 1.414(5) . ?
C29 C30 1.389(6) . ?
C29 H29 0.9300 . ?
C30 C31 1.350(6) . ?
C30 H30 0.9300 . ?
C31 C32 1.402(5) . ?
C31 H31 0.9300 . ?
C32 C36 1.416(5) . ?
C32 C33 1.417(5) . ?
C33 C34 1.380(5) . ?
C34 C35 1.310(6) . ?
C34 H34 0.9300 . ?
C35 N3 1.377(5) . ?
C35 H35 0.9300 . ?
C36 N3 1.327(5) . ?
C36 H36 0.9300 . ?
C2 C3 1.399(5) . ?
C2 H2 0.9300 . ?
O2A C3A 1.367(13) . ?
O2A C2A 1.406(15) . ?
O2B C2B 1.169(15) . ?
O2B C3B 1.458(8) . ?
O2C C2C 1.356(10) . ?
O2C C3C 1.379(10) . ?
N2 Co1 2.152(3) 3_666 ?
C2A H2A1 0.9700 . ?
C2A H2A2 0.9700 . ?
C2B H2B1 0.9700 . ?
C2B H2B2 0.9700 . ?
C2C H2C1 0.9700 . ?
C2C H2C2 0.9700 . ?
O3 C17 1.359(4) . ?
O3 C18 1.415(4) . ?
N3 Co1 2.140(3) 2_556 ?
C3A C4A 1.512(15) . ?
C3A H3AA 0.9700 . ?
C3A H3AB 0.9700 . ?
C3B C4B 1.456(9) . ?
C3B H3B1 0.9700 . ?
C3B H3B2 0.9700 . ?
C3C C4C 1.441(8) . ?
C3C H3C1 0.9700 . ?
C3C H3C2 0.9700 . ?
O4 C17 1.206(5) . ?
C3 C4 1.391(5) . ?
C3 C17 1.467(5) . ?
N4 O8 1.200(6) . ?
N4 O9 1.273(6) . ?
N4 O7 1.294(5) . ?
O7 Co1 2.140(3) . ?
O9 Co1 2.224(4) . ?
C4A H4AA 0.9700 . ?
C4A H4AB 0.9700 . ?
C4B H4B1 0.9700 . ?
C4B H4B2 0.9700 . ?
C4C H4CA 0.9700 . ?
C4C H4CB 0.9700 . ?
C4 C5 1.401(5) . ?
C4 H4 0.9300 . ?
N5 O11 1.194(7) . ?
N5 O12 1.247(6) . ?
N5 O10 1.277(5) . ?
C5 C6 1.377(6) . ?
C6 H6 0.9300 . ?
C7 O2 1.197(5) . ?
C7 O1 1.353(5) . ?
C8 C9 1.343(6) . ?
C8 O1 1.401(5) . ?
C8 C13 1.413(5) . ?
C9 C10 1.403(7) . ?
C9 H9 0.9300 . ?
O10 Co1 2.093(4) . ?
C10 C11 1.370(7) . ?
C10 H10 0.9300 . ?
Co1 N1 2.133(3) . ?
C11 C12 1.399(6) . ?
C11 H11 0.9300 . ?
C12 C13 1.417(5) . ?
C12 C16 1.418(6) . ?
C13 C14 1.409(6) . ?
C14 C15 1.357(6) . ?
C14 H14 0.9300 . ?
C15 N1 1.371(5) . ?
C15 H15 0.9300 . ?
C16 N1 1.310(5) . ?
C16 H16 0.9300 . ?
C18 C19 1.345(5) . ?
C19 C20 1.406(6) . ?
C19 H19 0.9300 . ?
C20 C21 1.355(6) . ?
C20 H20 0.9300 . ?
C21 C22 1.411(5) . ?
C21 H21 0.9300 . ?
